data_7242407
loop_
_publ_author_name
'Tiwari, Ranjay K.'
'Shruti, Ipsha'
'Behera, J. N.'

_publ_section_title
;
 Synthesis, structure and the Hirshfeld surface analysis of three novel
 metal-tiron coordination complexes
;
_journal_issue 18
_journal_name_full 'RSC Advances'
_journal_page_first 10767
_journal_page_last 10776
_journal_paper_doi 10.1039/D1RA00207D
_journal_volume 11
_journal_year 2021
_chemical_formula_moiety 'C42 H42 Co3 N6 O24 S4, 2(H2 O)'
_chemical_formula_sum 'C42 H46 Co3 N6 O26 S4'
_chemical_formula_weight 1355.88
_space_group_crystal_system triclinic
_space_group_IT_number 2
_space_group_name_Hall '-P 1'
_space_group_name_H-M_alt 'P -1'
_atom_sites_solution_hydrogens mixed
_atom_sites_solution_primary dual
_audit_creation_date 2020-12-31
_audit_creation_method
;
Olex2 1.3-beta
(compiled 2020.04.02 svn.r1fbe7b6f for OlexSys, GUI svn.r6076)
;
_audit_update_record
;
2021-01-10 deposited with the CCDC.	2021-02-15 downloaded from the CCDC.
;
_cell_angle_alpha 75.272(2)
_cell_angle_beta 89.528(3)
_cell_angle_gamma 66.293(4)
_cell_formula_units_Z 1
_cell_length_a 9.0487(4)
_cell_length_b 10.2616(3)
_cell_length_c 16.0633(4)
_cell_measurement_reflns_used 8416
_cell_measurement_temperature 296(2)
_cell_measurement_theta_max 76.5720
_cell_measurement_theta_min 4.8780
_cell_volume 1313.35(9)
_computing_cell_refinement 'CrysAlisPro 1.171.39.29d (Rigaku OD, 2017)'
_computing_data_collection 'CrysAlisPro 1.171.39.29d (Rigaku OD, 2017)'
_computing_data_reduction 'CrysAlisPro 1.171.39.29d (Rigaku OD, 2017)'
_computing_molecular_graphics 'Olex2 1.3-beta (Dolomanov et al., 2009)'
_computing_publication_material 'Olex2 1.3-beta (Dolomanov et al., 2009)'
_computing_structure_refinement 'SHELXL 2018/3 (Sheldrick, 2015)'
_computing_structure_solution 'olex2.solve 1.3-beta (Bourhis et al., 2015)'
_diffrn_ambient_temperature 296(2)
_diffrn_detector 'CCD plate'
_diffrn_detector_type 'Pilatus 200K'
_diffrn_measured_fraction_theta_full 0.9977
_diffrn_measured_fraction_theta_max 0.9639
_diffrn_measurement_details
;
List of Runs (angles in degrees, time in seconds):

  # Type    Start    End  Width  t~exp~   \w     \q     \k     \f   Frames
#--------------------------------------------------------------------------
  1  \w    -75.00  16.00   0.50    3.84    --  -38.50 103.00 -32.00  182
  2  \w     22.00  47.00   0.50    3.84    --   49.31-103.00-134.00   50
  3  \w    138.00 163.00   0.50   15.34    --  106.38 103.00 -32.00   50
  4  \w     57.00  98.00   0.50   15.34    --  106.38-103.00-134.00   82
  5  \w    -91.00 -40.00   0.50    3.84    --  -38.50 -37.00  90.00  102
  6  \w   -101.00 -74.00   0.50    3.84    --  -38.50 -77.00-120.00   54
  7  \w    -65.00 -13.00   0.50    3.84    --  -38.50 125.00 150.00  104
  8  \w    -72.00 -15.00   0.50    3.84    --  -38.50 -77.00-120.00  114
  9  \w     -9.00  41.00   0.50    3.84    --   49.31 -37.00   0.00  100
 10  \w    -13.00  61.00   0.50    3.84    --   49.31 -57.00  90.00  148
 11  \w     38.00 112.00   0.50    3.84    --   49.31  57.00-150.00  148
 12  \w     79.00 111.00   0.50   15.34    --  106.38-125.00-180.00   64
 13  \w     44.00 115.00   0.50   15.34    --  106.38 -15.00 -90.00  142
 14  \w     62.00  89.00   0.50   15.34    --  106.38 -94.00  30.00   54
 15  \w     46.00 107.00   0.50   15.34    --  106.38 -30.00  90.00  122
 16  \w     42.00 111.00   0.50   15.34    --  106.38 -45.00 -60.00  138
 17  \w     91.00 117.00   0.50   15.34    --  106.38-125.00 -60.00   52
 18  \w     84.00 130.00   0.50   15.34    --  106.38 -77.00-150.00   92
 19  \w     43.00  73.00   0.50   15.34    --  106.38 -77.00-150.00   60
 20  \w     59.00 110.00   0.50   15.34    --  106.38 -45.00  60.00  102
 21  \w     91.00 149.00   0.50   15.34    --  106.38  77.00 -60.00  116
 22  \w     54.00  81.00   0.50   15.34    --  106.38 -30.00   0.00   54
 23  \w     51.00 107.00   0.50   15.34    --  106.38 -61.00  30.00  112
 24  \w     91.00 122.00   0.50   15.34    --  106.38-125.00 -30.00   62
 25  \w     46.00  96.00   0.50   15.34    --  106.38 -61.00 -60.00  100
 26  \w    110.00 164.00   0.50   15.34    --  106.38  45.00  90.00  108
 27  \w     50.00 115.00   0.50   15.34    --  106.38 -15.00 120.00  130
 28  \w     43.00 117.00   0.50   15.34    --  106.38-125.00  90.00  148
 29  \w     44.00  99.00   0.50   15.34    --  106.38 -45.00-150.00  110
 30  \w     44.00  84.00   0.50   15.34    --  106.38-125.00 -60.00   80
 31  \w    111.00 157.00   0.50   15.34    --  106.38  30.00 120.00   92
 32  \w     77.00 102.00   0.50   15.34    --  106.38 -45.00   0.00   50
 33  \w    104.00 165.00   0.50   15.34    --  106.38  30.00-120.00  122
;
_diffrn_measurement_device 'four-circle diffractometer'
_diffrn_measurement_device_type 'SuperNova, Dual, Cu at home/near, Pilatus 200K'
_diffrn_measurement_method '\w scans'
_diffrn_orient_matrix_type 'CrysAlisPro convention (1999,Acta A55,543-557)'
_diffrn_orient_matrix_UB_11 0.1746253000
_diffrn_orient_matrix_UB_12 -0.0136411000
_diffrn_orient_matrix_UB_13 0.0130997000
_diffrn_orient_matrix_UB_21 0.0213589000
_diffrn_orient_matrix_UB_22 -0.0014202000
_diffrn_orient_matrix_UB_23 -0.0950585000
_diffrn_orient_matrix_UB_31 -0.0633941000
_diffrn_orient_matrix_UB_32 0.1699400000
_diffrn_orient_matrix_UB_33 -0.0271615000
_diffrn_radiation_monochromator mirror
_diffrn_radiation_probe x-ray
_diffrn_radiation_type 'Cu K\a'
_diffrn_radiation_wavelength 1.54184
_diffrn_reflns_av_R_equivalents 0.0758
_diffrn_reflns_av_unetI/netI 0.0597
_diffrn_reflns_Laue_measured_fraction_full 0.992
_diffrn_reflns_Laue_measured_fraction_max 0.992
_diffrn_reflns_limit_h_max 10
_diffrn_reflns_limit_h_min -10
_diffrn_reflns_limit_k_max 12
_diffrn_reflns_limit_k_min -10
_diffrn_reflns_limit_l_max 19
_diffrn_reflns_limit_l_min -18
_diffrn_reflns_number 11712
_diffrn_reflns_point_group_measured_fraction_full 0.992
_diffrn_reflns_point_group_measured_fraction_max 0.992
_diffrn_reflns_theta_full 66.593
_diffrn_reflns_theta_max 66.593
_diffrn_reflns_theta_min 5.573
_diffrn_source 'micro-focus sealed X-ray tube'
_diffrn_source_type 'SuperNova (Cu) X-ray Source'
_exptl_absorpt_coefficient_mu 9.657
_exptl_absorpt_correction_T_max 1.00000
_exptl_absorpt_correction_T_min 0.38305
_exptl_absorpt_correction_type multi-scan
_exptl_absorpt_process_details
;
CrysAlisPro 1.171.39.29d (Rigaku Oxford Diffraction, 2017)
Empirical absorption correction using spherical harmonics,
 implemented in SCALE3 ABSPACK scaling algorithm.
;
_exptl_crystal_colour 'metallic orangish orange'
_exptl_crystal_colour_lustre metallic
_exptl_crystal_colour_modifier orangish
_exptl_crystal_colour_primary orange
_exptl_crystal_density_diffrn 1.714
_exptl_crystal_description plate
_exptl_crystal_F_000 693
_exptl_crystal_preparation 'Magnetic properties'
_exptl_crystal_size_max 0.25
_exptl_crystal_size_mid 0.22
_exptl_crystal_size_min 0.2
_refine_diff_density_max 1.655
_refine_diff_density_min -0.898
_refine_diff_density_rms 0.140
_refine_ls_extinction_method none
_refine_ls_goodness_of_fit_ref 1.097
_refine_ls_hydrogen_treatment mixed
_refine_ls_matrix_type full
_refine_ls_number_parameters 380
_refine_ls_number_reflns 4603
_refine_ls_number_restraints 4
_refine_ls_restrained_S_all 1.097
_refine_ls_R_factor_all 0.0907
_refine_ls_R_factor_gt 0.0852
_refine_ls_shift/su_max 0.000
_refine_ls_shift/su_mean 0.000
_refine_ls_structure_factor_coef Fsqd
_refine_ls_weighting_details 'w=1/[\s^2^(Fo^2^)+(0.1912P)^2^] where P=(Fo^2^+2Fc^2^)/3'
_refine_ls_weighting_scheme calc
_refine_ls_wR_factor_gt 0.2365
_refine_ls_wR_factor_ref 0.2435
_reflns_Friedel_coverage 0.000
_reflns_number_gt 4010
_reflns_number_total 4603
_reflns_threshold_expression 'I > 2\s(I)'
_cod_data_source_file d1ra00207d2.cif
_cod_data_source_block 2
_cod_database_code 7242407
_shelx_shelxl_version_number 2018/3
_chemical_oxdiff_formula 'C11 H11 N11 O22 Na11 S11 Co11 '
_shelx_space_group_comment
;
The symmetry employed for this shelxl refinement is uniquely defined
by the following loop, which should always be used as a source of
symmetry information in preference to the above space-group names.
They are only intended as comments.
;
_shelx_estimated_absorpt_t_max 0.248
_shelx_estimated_absorpt_t_min 0.196
_diffrn_oxdiff_ac3_digest_frames
;
0117657666072fbf4f9e0f2169e55487d3000265c44
;
_reflns_odcompleteness_completeness 99.77
_reflns_odcompleteness_iscentric 1
_reflns_odcompleteness_theta 66.97
_olex2_refinement_description
;
1. Fixed Uiso
 At 1.2 times of:
  All C(H) groups
 At 1.5 times of:
  All O(H) groups, All O(H,H) groups
2. Restrained distances
 O2W-H2WB = O2W-H2WA
 0.8 with sigma of 0.02
 H2WA-H2WB
 1.25 with sigma of 0.04
 Co2-H4WA \\sim Co2-H4WB
 with sigma of 0.02
3.a Free rotating group:
 O4W(H4WA,H4WB), O5W(H5WA,H5WB)
3.b Rotating group:
 O1W(H1WA,H1WB), O3W(H3WA,H3WB), O2W(H2WA)
3.c Aromatic/amide H refined with riding coordinates:
 C5(H5), C11(H11), C10(H10), C8(H8), C7(H7), C12(H12), C13(H13), C15(H15),
 C16(H16), C17(H17), C18(H18), C20(H20), C21(H21)
;
_olex2_submission_special_instructions 'No special instructions were received'
_oxdiff_exptl_absorpt_empirical_details
;
Empirical correction (ABSPACK) includes:
- Absorption correction using spherical harmonics
- Frame scaling
;
_oxdiff_exptl_absorpt_empirical_full_max 5.208
_oxdiff_exptl_absorpt_empirical_full_min 0.233

loop_
_space_group_symop_operation_xyz
'x, y, z'
'-x, -y, -z'

loop_
_atom_site_label
_atom_site_type_symbol
_atom_site_fract_x
_atom_site_fract_y
_atom_site_fract_z
_atom_site_U_iso_or_equiv
_atom_site_adp_type
_atom_site_occupancy
_atom_site_site_symmetry_order
_atom_site_calc_flag
_atom_site_refinement_flags_posn
_atom_site_refinement_flags_adp
_atom_site_refinement_flags_occupancy
_atom_site_disorder_assembly
_atom_site_disorder_group
Co1 Co 0.500000 1.000000 0.500000 0.0296(3) Uani 1 2 d S . P . .
Co2 Co 0.39381(9) 0.86113(8) 0.72755(5) 0.0345(3) Uani 1 1 d D . . . .
S2 S 0.87663(14) 0.25484(12) 0.53875(8) 0.0370(4) Uani 1 1 d . . . . .
S1 S 0.69558(15) 0.55357(13) 0.78289(8) 0.0378(4) Uani 1 1 d . . . . .
O6 O 0.9303(6) 0.1407(4) 0.6188(3) 0.0557(11) Uani 1 1 d . . . . .
O8 O 0.7524(5) 0.2472(4) 0.4862(3) 0.0506(10) Uani 1 1 d . . . . .
O7 O 1.0113(5) 0.2623(5) 0.4910(3) 0.0611(13) Uani 1 1 d . . . . .
O3 O 0.5298(5) 0.6453(4) 0.7966(2) 0.0435(9) Uani 1 1 d . . . . .
O5 O 0.7442(6) 0.4003(4) 0.8297(3) 0.0574(11) Uani 1 1 d . . . . .
O4 O 0.8088(5) 0.6120(5) 0.7988(3) 0.0564(11) Uani 1 1 d . . . . .
O2 O 0.5799(4) 0.8193(3) 0.4570(2) 0.0323(7) Uani 1 1 d . . . . .
O1 O 0.5350(4) 0.8266(4) 0.6211(2) 0.0358(8) Uani 1 1 d . . . . .
O1W O 0.7369(4) 0.9715(4) 0.5388(3) 0.0460(9) Uani 1 1 d . . . . .
H1WA H 0.806324 0.918290 0.510864 0.069 Uiso 1 1 d R U . . .
H1WB H 0.744525 1.054912 0.523541 0.069 Uiso 1 1 d R U . . .
O3W O 0.2630(5) 1.0799(4) 0.6609(2) 0.0453(9) Uani 1 1 d . . . . .
H3WA H 0.171973 1.090953 0.638917 0.068 Uiso 1 1 d R U . . .
H3WB H 0.310893 1.103161 0.617323 0.068 Uiso 1 1 d R U . . .
O2W O 0.5555(6) 0.9308(5) 0.7802(3) 0.0536(10) Uani 1 1 d D . . . .
H2WA H 0.581447 0.885973 0.833912 0.080 Uiso 1 1 d DR U . . .
O4W O 0.2268(6) 0.7956(6) 0.6796(3) 0.0608(12) Uani 1 1 d G . . . .
H4WA H 0.221989 0.779786 0.630510 0.091 Uiso 1 1 d DG U . . .
H4WB H 0.138019 0.799233 0.699111 0.091 Uiso 1 1 d DG U . . .
N1 N 0.7178(5) 0.5689(4) 0.4085(3) 0.0364(9) Uani 1 1 d . . . . .
N2 N 0.6516(11) 0.7713(10) -0.0439(4) 0.085(2) Uani 1 1 d . . . . .
N3 N 0.2404(6) 0.9049(5) 0.8312(3) 0.0443(11) Uani 1 1 d . . . . .
C3 C 0.7166(5) 0.5594(5) 0.4994(3) 0.0306(10) Uani 1 1 d . . . . .
C4 C 0.7833(5) 0.4256(5) 0.5649(3) 0.0317(10) Uani 1 1 d . . . . .
C5 C 0.7722(6) 0.4285(5) 0.6492(3) 0.0350(10) Uani 1 1 d . . . . .
H5 H 0.818266 0.340441 0.693042 0.042 Uiso 1 1 calc R U . . .
C6 C 0.6940(6) 0.5598(5) 0.6703(3) 0.0324(10) Uani 1 1 d . . . . .
C1 C 0.6182(5) 0.6970(5) 0.6079(3) 0.0287(9) Uani 1 1 d . . . . .
C2 C 0.6378(5) 0.6950(5) 0.5188(3) 0.0309(10) Uani 1 1 d . . . . .
C11 C 0.8544(7) 0.5501(6) 0.3679(4) 0.0439(12) Uani 1 1 d . . . . .
H11 H 0.953384 0.520874 0.399588 0.053 Uiso 1 1 calc R U . . .
C10 C 0.8446(7) 0.5746(7) 0.2803(4) 0.0471(13) Uani 1 1 d . . . . .
H10 H 0.938824 0.558102 0.252874 0.057 Uiso 1 1 calc R U . . .
C9 C 0.6989(8) 0.6232(7) 0.2311(4) 0.0502(13) Uani 1 1 d . . . . .
C8 C 0.5626(8) 0.6351(9) 0.2747(4) 0.0599(17) Uani 1 1 d . . . . .
H8 H 0.463679 0.660259 0.244191 0.072 Uiso 1 1 calc R U . . .
C7 C 0.5748(8) 0.6094(8) 0.3629(4) 0.0541(15) Uani 1 1 d . . . . .
H7 H 0.482803 0.620242 0.391671 0.065 Uiso 1 1 calc R U . . .
C12 C 0.5313(15) 0.8347(16) 0.0028(6) 0.116(4) Uani 1 1 d . . . . .
H12 H 0.436862 0.914158 -0.026112 0.139 Uiso 1 1 calc R U . . .
C13 C 0.5440(13) 0.7859(14) 0.0910(6) 0.107(4) Uani 1 1 d . . . . .
H13 H 0.459561 0.832258 0.121255 0.128 Uiso 1 1 calc R U . . .
C14 C 0.6838(9) 0.6667(8) 0.1354(4) 0.0564(15) Uani 1 1 d . . . . .
C15 C 0.8018(13) 0.6087(13) 0.0874(6) 0.102(4) Uani 1 1 d . . . . .
H15 H 0.898596 0.530036 0.114265 0.123 Uiso 1 1 calc R U . . .
C16 C 0.7809(14) 0.6644(15) -0.0009(7) 0.106(4) Uani 1 1 d . . . . .
H16 H 0.866244 0.621882 -0.031756 0.128 Uiso 1 1 calc R U . . .
C17 C 0.2320(13) 0.8061(8) 0.8971(6) 0.090(3) Uani 1 1 d . . . . .
H17 H 0.288059 0.707313 0.897873 0.108 Uiso 1 1 calc R U . . .
C18 C 0.1463(12) 0.8358(8) 0.9666(6) 0.090(3) Uani 1 1 d . . . . .
H18 H 0.153691 0.758952 1.014353 0.108 Uiso 1 1 calc R U . . .
C19 C 0.0504(8) 0.9792(7) 0.9644(4) 0.0509(14) Uani 1 1 d . . . . .
C20 C 0.0641(12) 1.0840(8) 0.8977(5) 0.092(3) Uani 1 1 d . . . . .
H20 H 0.007454 1.183515 0.894961 0.111 Uiso 1 1 calc R U . . .
C21 C 0.1603(12) 1.0445(8) 0.8344(5) 0.085(3) Uani 1 1 d . . . . .
H21 H 0.170652 1.119201 0.791088 0.101 Uiso 1 1 calc R U . . .
O5W O 0.9036(14) 0.8436(12) 0.7179(6) 0.126(3) Uani 1 1 d G . . . .
H5WA H 0.873283 0.784071 0.752903 0.189 Uiso 1 1 d G U . . .
H5WB H 0.882653 0.836247 0.668273 0.189 Uiso 1 1 d G U . . .
H2WB H 0.626(11) 0.958(14) 0.771(4) 0.14(5) Uiso 1 1 d D . . . .

loop_
_atom_site_aniso_label
_atom_site_aniso_U_11
_atom_site_aniso_U_22
_atom_site_aniso_U_33
_atom_site_aniso_U_23
_atom_site_aniso_U_13
_atom_site_aniso_U_12
Co1 0.0361(6) 0.0277(5) 0.0212(6) -0.0104(4) 0.0055(4) -0.0073(4)
Co2 0.0401(5) 0.0358(5) 0.0194(4) -0.0097(3) 0.0078(3) -0.0066(4)
S2 0.0384(7) 0.0296(6) 0.0421(7) -0.0172(5) 0.0052(5) -0.0087(5)
S1 0.0444(7) 0.0364(6) 0.0230(6) -0.0092(5) 0.0047(5) -0.0065(5)
O6 0.072(3) 0.0354(19) 0.051(3) -0.0145(18) 0.001(2) -0.0125(19)
O8 0.057(2) 0.046(2) 0.054(3) -0.0253(19) 0.0006(19) -0.0188(18)
O7 0.048(2) 0.045(2) 0.090(4) -0.033(2) 0.032(2) -0.0115(18)
O3 0.050(2) 0.0422(18) 0.0263(18) -0.0075(15) 0.0104(15) -0.0079(16)
O5 0.077(3) 0.038(2) 0.032(2) -0.0005(16) 0.0043(19) -0.0030(19)
O4 0.053(2) 0.079(3) 0.045(2) -0.031(2) 0.0039(18) -0.027(2)
O2 0.0413(18) 0.0257(14) 0.0230(16) -0.0077(12) 0.0050(13) -0.0064(13)
O1 0.049(2) 0.0328(16) 0.0222(17) -0.0120(13) 0.0105(14) -0.0111(14)
O1W 0.040(2) 0.0386(18) 0.060(3) -0.0219(18) 0.0064(17) -0.0120(15)
O3W 0.046(2) 0.0444(19) 0.0276(19) -0.0035(15) 0.0073(15) -0.0046(16)
O2W 0.064(3) 0.051(2) 0.046(2) -0.0163(19) 0.000(2) -0.022(2)
O4W 0.060(3) 0.087(3) 0.050(3) -0.033(2) 0.013(2) -0.036(3)
N1 0.038(2) 0.036(2) 0.036(2) -0.0147(18) 0.0084(17) -0.0133(17)
N2 0.105(6) 0.113(6) 0.039(3) -0.021(4) 0.001(4) -0.047(5)
N3 0.047(3) 0.051(3) 0.025(2) -0.0120(19) 0.0125(18) -0.010(2)
C3 0.032(2) 0.032(2) 0.028(2) -0.0132(19) 0.0046(18) -0.0101(18)
C4 0.027(2) 0.027(2) 0.035(3) -0.0083(19) 0.0015(18) -0.0056(17)
C5 0.040(3) 0.032(2) 0.030(3) -0.0082(19) 0.0058(19) -0.0127(19)
C6 0.037(2) 0.028(2) 0.027(2) -0.0084(18) 0.0087(18) -0.0076(18)
C1 0.031(2) 0.030(2) 0.025(2) -0.0133(18) 0.0071(17) -0.0092(18)
C2 0.030(2) 0.037(2) 0.023(2) -0.0078(19) -0.0003(17) -0.0103(18)
C11 0.038(3) 0.050(3) 0.039(3) -0.020(2) 0.006(2) -0.009(2)
C10 0.045(3) 0.055(3) 0.034(3) -0.019(2) 0.008(2) -0.009(2)
C9 0.060(4) 0.055(3) 0.040(3) -0.023(3) 0.009(3) -0.022(3)
C8 0.055(4) 0.093(5) 0.038(3) -0.014(3) 0.000(3) -0.039(4)
C7 0.045(3) 0.078(4) 0.041(3) -0.011(3) 0.003(2) -0.030(3)
C12 0.103(8) 0.145(10) 0.051(5) -0.011(6) -0.009(5) -0.013(7)
C13 0.084(6) 0.144(9) 0.050(5) -0.021(5) 0.005(4) -0.009(6)
C14 0.073(4) 0.067(4) 0.033(3) -0.015(3) 0.001(3) -0.032(3)
C15 0.086(6) 0.130(8) 0.046(5) -0.029(5) 0.008(4) 0.002(6)
C16 0.089(7) 0.139(9) 0.060(6) -0.034(6) 0.010(5) -0.012(6)
C17 0.124(7) 0.041(3) 0.083(6) -0.025(4) 0.070(5) -0.010(4)
C18 0.122(7) 0.048(3) 0.071(5) -0.006(3) 0.065(5) -0.013(4)
C19 0.057(3) 0.054(3) 0.032(3) -0.016(2) 0.018(3) -0.010(3)
C20 0.123(8) 0.053(4) 0.054(5) -0.010(3) 0.051(5) 0.006(4)
C21 0.113(7) 0.048(3) 0.051(4) -0.009(3) 0.044(4) 0.005(4)
O5W 0.158(8) 0.146(7) 0.099(6) -0.023(6) 0.038(6) -0.094(7)

loop_
_atom_type_symbol
_atom_type_description
_atom_type_scat_dispersion_real
_atom_type_scat_dispersion_imag
_atom_type_scat_source
C C 0.0181 0.0091 'International Tables Vol C Tables 4.2.6.8 and 6.1.1.4'
H H 0.0000 0.0000 'International Tables Vol C Tables 4.2.6.8 and 6.1.1.4'
Co Co -2.3653 3.6143 'International Tables Vol C Tables 4.2.6.8 and 6.1.1.4'
N N 0.0311 0.0180 'International Tables Vol C Tables 4.2.6.8 and 6.1.1.4'
O O 0.0492 0.0322 'International Tables Vol C Tables 4.2.6.8 and 6.1.1.4'
S S 0.3331 0.5567 'International Tables Vol C Tables 4.2.6.8 and 6.1.1.4'

loop_
_geom_angle_atom_site_label_1
_geom_angle_atom_site_label_2
_geom_angle_atom_site_label_3
_geom_angle
_geom_angle_site_symmetry_1
_geom_angle_site_symmetry_3
_geom_angle_publ_flag
O2 Co1 O2 180.00(9) . 2_676 ?
O2 Co1 O1 79.06(12) . . ?
O2 Co1 O1 100.94(12) 2_676 . ?
O2 Co1 O1 100.94(12) . 2_676 ?
O2 Co1 O1 79.06(12) 2_676 2_676 ?
O2 Co1 O1W 86.34(14) . 2_676 ?
O2 Co1 O1W 93.66(14) . . ?
O2 Co1 O1W 86.34(14) 2_676 . ?
O2 Co1 O1W 93.66(14) 2_676 2_676 ?
O1 Co1 O1 180.0 2_676 . ?
O1W Co1 O1 84.47(15) . . ?
O1W Co1 O1 95.53(15) . 2_676 ?
O1W Co1 O1 84.47(15) 2_676 2_676 ?
O1W Co1 O1 95.53(15) 2_676 . ?
O1W Co1 O1W 180.0 2_676 . ?
O3 Co2 O1 89.94(14) . . ?
O3 Co2 O3W 177.79(17) . . ?
O3 Co2 O2W 90.62(17) . . ?
O3 Co2 O4W 89.9(2) . . ?
O3 Co2 N3 92.62(16) . . ?
O1 Co2 N3 177.16(15) . . ?
O3W Co2 O1 90.38(14) . . ?
O3W Co2 O2W 87.19(17) . . ?
O3W Co2 O4W 92.3(2) . . ?
O3W Co2 N3 87.12(16) . . ?
O2W Co2 O1 90.87(17) . . ?
O2W Co2 N3 90.4(2) . . ?
O4W Co2 O1 91.66(16) . . ?
O4W Co2 O2W 177.42(18) . . ?
O4W Co2 N3 87.09(19) . . ?
O6 S2 O8 113.1(3) . . ?
O6 S2 O7 112.0(3) . . ?
O6 S2 C4 107.0(2) . . ?
O8 S2 O7 112.4(3) . . ?
O8 S2 C4 105.6(2) . . ?
O7 S2 C4 106.0(2) . . ?
O3 S1 C6 107.0(2) . . ?
O5 S1 O3 111.5(3) . . ?
O5 S1 C6 106.1(2) . . ?
O4 S1 O3 112.3(3) . . ?
O4 S1 O5 113.5(3) . . ?
O4 S1 C6 105.9(2) . . ?
S1 O3 Co2 125.6(2) . . ?
C2 O2 Co1 113.8(3) . . ?
Co2 O1 Co1 123.97(15) . . ?
C1 O1 Co1 108.8(3) . . ?
C1 O1 Co2 124.6(3) . . ?
Co1 O1W H1WA 110.0 . . ?
Co1 O1W H1WB 110.0 . . ?
H1WA O1W H1WB 104.0 . . ?
Co2 O3W H3WA 109.6 . . ?
Co2 O3W H3WB 109.5 . . ?
H3WA O3W H3WB 104.4 . . ?
Co2 O2W H2WA 109.6 . . ?
Co2 O2W H2WB 146(6) . . ?
H2WA O2W H2WB 99.7 . . ?
Co2 O4W H4WA 126.8 . . ?
Co2 O4W H4WB 127.3 . . ?
H4WA O4W H4WB 104.5 . . ?
C11 N1 C3 121.9(4) . . ?
C7 N1 C3 117.4(4) . . ?
C7 N1 C11 120.5(5) . . ?
C16 N2 C12 116.5(8) . . ?
C17 N3 Co2 125.7(4) . . ?
C17 N3 C21 114.9(5) . . ?
C21 N3 Co2 118.9(4) . . ?
C4 C3 N1 123.6(4) . . ?
C2 C3 N1 115.0(4) . . ?
C2 C3 C4 121.4(4) . . ?
C3 C4 S2 120.6(4) . . ?
C5 C4 S2 120.4(4) . . ?
C5 C4 C3 119.0(4) . . ?
C4 C5 H5 119.5 . . ?
C4 C5 C6 121.0(4) . . ?
C6 C5 H5 119.5 . . ?
C5 C6 S1 117.7(4) . . ?
C5 C6 C1 122.9(4) . . ?
C1 C6 S1 119.3(4) . . ?
O1 C1 C6 127.6(4) . . ?
O1 C1 C2 116.4(4) . . ?
C6 C1 C2 116.0(4) . . ?
O2 C2 C3 120.7(4) . . ?
O2 C2 C1 119.8(4) . . ?
C3 C2 C1 119.5(4) . . ?
N1 C11 H11 120.4 . . ?
N1 C11 C10 119.2(5) . . ?
C10 C11 H11 120.4 . . ?
C11 C10 H10 119.1 . . ?
C11 C10 C9 121.8(5) . . ?
C9 C10 H10 119.1 . . ?
C10 C9 C8 117.5(6) . . ?
C10 C9 C14 122.2(6) . . ?
C8 C9 C14 120.2(6) . . ?
C9 C8 H8 120.2 . . ?
C7 C8 C9 119.7(6) . . ?
C7 C8 H8 120.2 . . ?
N1 C7 C8 121.1(6) . . ?
N1 C7 H7 119.5 . . ?
C8 C7 H7 119.5 . . ?
N2 C12 H12 118.9 . . ?
N2 C12 C13 122.3(10) . . ?
C13 C12 H12 118.9 . . ?
C12 C13 H13 120.2 . . ?
C12 C13 C14 119.7(10) . . ?
C14 C13 H13 120.2 . . ?
C13 C14 C9 118.4(7) . . ?
C15 C14 C9 124.7(7) . . ?
C15 C14 C13 116.5(8) . . ?
C14 C15 H15 119.8 . . ?
C14 C15 C16 120.5(9) . . ?
C16 C15 H15 119.8 . . ?
N2 C16 C15 124.5(10) . . ?
N2 C16 H16 117.8 . . ?
C15 C16 H16 117.8 . . ?
N3 C17 H17 117.5 . . ?
N3 C17 C18 125.1(6) . . ?
C18 C17 H17 117.5 . . ?
C17 C18 H18 120.4 . . ?
C19 C18 C17 119.3(6) . . ?
C19 C18 H18 120.4 . . ?
C18 C19 C19 122.7(7) . 2_577 ?
C20 C19 C18 115.9(6) . . ?
C20 C19 C19 121.1(7) . 2_577 ?
C19 C20 H20 119.7 . . ?
C19 C20 C21 120.6(7) . . ?
C21 C20 H20 119.7 . . ?
N3 C21 C20 123.7(7) . . ?
N3 C21 H21 118.1 . . ?
C20 C21 H21 118.1 . . ?
H5WA O5W H5WB 104.5 . . ?

loop_
_geom_bond_atom_site_label_1
_geom_bond_atom_site_label_2
_geom_bond_distance
_geom_bond_site_symmetry_2
_geom_bond_publ_flag
Co1 O2 2.000(3) . ?
Co1 O2 2.000(3) 2_676 ?
Co1 O1 2.202(3) . ?
Co1 O1 2.202(3) 2_676 ?
Co1 O1W 2.120(4) 2_676 ?
Co1 O1W 2.120(4) . ?
Co2 O3 2.057(4) . ?
Co2 O1 2.142(3) . ?
Co2 O3W 2.062(4) . ?
Co2 O2W 2.130(5) . ?
Co2 O4W 2.104(5) . ?
Co2 N3 2.177(4) . ?
S2 O6 1.431(4) . ?
S2 O8 1.450(4) . ?
S2 O7 1.452(4) . ?
S2 C4 1.772(5) . ?
S1 O3 1.466(4) . ?
S1 O5 1.443(4) . ?
S1 O4 1.432(4) . ?
S1 C6 1.793(5) . ?
O2 C2 1.310(6) . ?
O1 C1 1.310(6) . ?
O1W H1WA 0.8591 . ?
O1W H1WB 0.8593 . ?
O3W H3WA 0.8516 . ?
O3W H3WB 0.8527 . ?
O2W H2WA 0.8525 . ?
O2W H2WB 0.80(2) . ?
O4W H4WA 0.8500 . ?
O4W H4WB 0.8502 . ?
N1 C3 1.439(6) . ?
N1 C11 1.360(7) . ?
N1 C7 1.346(7) . ?
N2 C12 1.356(14) . ?
N2 C16 1.283(13) . ?
N3 C17 1.293(9) . ?
N3 C21 1.335(9) . ?
C3 C4 1.402(7) . ?
C3 C2 1.400(7) . ?
C4 C5 1.364(7) . ?
C5 H5 0.9300 . ?
C5 C6 1.376(7) . ?
C6 C1 1.405(6) . ?
C1 C2 1.445(7) . ?
C11 H11 0.9300 . ?
C11 C10 1.363(8) . ?
C10 H10 0.9300 . ?
C10 C9 1.378(9) . ?
C9 C8 1.391(9) . ?
C9 C14 1.479(9) . ?
C8 H8 0.9300 . ?
C8 C7 1.370(9) . ?
C7 H7 0.9300 . ?
C12 H12 0.9300 . ?
C12 C13 1.366(13) . ?
C13 H13 0.9300 . ?
C13 C14 1.390(13) . ?
C14 C15 1.340(11) . ?
C15 H15 0.9300 . ?
C15 C16 1.372(14) . ?
C16 H16 0.9300 . ?
C17 H17 0.9300 . ?
C17 C18 1.381(10) . ?
C18 H18 0.9300 . ?
C18 C19 1.367(10) . ?
C19 C19 1.497(11) 2_577 ?
C19 C20 1.356(10) . ?
C20 H20 0.9300 . ?
C20 C21 1.366(9) . ?
C21 H21 0.9300 . ?
O5W H5WA 0.8499 . ?
O5W H5WB 0.8500 . ?

loop_
_geom_torsion_atom_site_label_1
_geom_torsion_atom_site_label_2
_geom_torsion_atom_site_label_3
_geom_torsion_atom_site_label_4
_geom_torsion
_geom_torsion_site_symmetry_1
_geom_torsion_site_symmetry_2
_geom_torsion_site_symmetry_3
_geom_torsion_site_symmetry_4
_geom_torsion_publ_flag
Co1 O2 C2 C3 -172.0(3) . . . . ?
Co1 O2 C2 C1 8.9(5) . . . . ?
Co1 O1 C1 C6 166.6(4) . . . . ?
Co1 O1 C1 C2 -11.8(5) . . . . ?
Co2 O1 C1 C6 -31.2(6) . . . . ?
Co2 O1 C1 C2 150.4(3) . . . . ?
Co2 N3 C17 C18 173.4(9) . . . . ?
Co2 N3 C21 C20 -178.4(9) . . . . ?
S2 C4 C5 C6 -177.2(4) . . . . ?
S1 C6 C1 O1 -5.2(7) . . . . ?
S1 C6 C1 C2 173.2(3) . . . . ?
O6 S2 C4 C3 -179.5(4) . . . . ?
O6 S2 C4 C5 -0.9(5) . . . . ?
O8 S2 C4 C3 -58.7(4) . . . . ?
O8 S2 C4 C5 119.9(4) . . . . ?
O7 S2 C4 C3 60.8(5) . . . . ?
O7 S2 C4 C5 -120.6(4) . . . . ?
O3 S1 C6 C5 -134.7(4) . . . . ?
O3 S1 C6 C1 47.1(4) . . . . ?
O5 S1 O3 Co2 -168.5(3) . . . . ?
O5 S1 C6 C5 -15.5(5) . . . . ?
O5 S1 C6 C1 166.3(4) . . . . ?
O4 S1 O3 Co2 62.8(4) . . . . ?
O4 S1 C6 C5 105.3(4) . . . . ?
O4 S1 C6 C1 -72.8(4) . . . . ?
O1 C1 C2 O2 3.0(6) . . . . ?
O1 C1 C2 C3 -176.0(4) . . . . ?
N1 C3 C4 S2 0.2(6) . . . . ?
N1 C3 C4 C5 -178.4(4) . . . . ?
N1 C3 C2 O2 -4.0(6) . . . . ?
N1 C3 C2 C1 175.1(4) . . . . ?
N1 C11 C10 C9 2.4(9) . . . . ?
N2 C12 C13 C14 0(2) . . . . ?
N3 C17 C18 C19 5.9(19) . . . . ?
C3 N1 C11 C10 -173.6(5) . . . . ?
C3 N1 C7 C8 173.6(6) . . . . ?
C3 C4 C5 C6 1.4(7) . . . . ?
C4 C3 C2 O2 178.2(4) . . . . ?
C4 C3 C2 C1 -2.8(7) . . . . ?
C4 C5 C6 S1 -176.6(4) . . . . ?
C4 C5 C6 C1 1.5(8) . . . . ?
C5 C6 C1 O1 176.7(5) . . . . ?
C5 C6 C1 C2 -4.8(7) . . . . ?
C6 S1 O3 Co2 -52.9(3) . . . . ?
C6 C1 C2 O2 -175.6(4) . . . . ?
C6 C1 C2 C3 5.3(6) . . . . ?
C2 C3 C4 S2 177.9(4) . . . . ?
C2 C3 C4 C5 -0.7(7) . . . . ?
C11 N1 C3 C4 -75.5(6) . . . . ?
C11 N1 C3 C2 106.7(5) . . . . ?
C11 N1 C7 C8 -1.1(10) . . . . ?
C11 C10 C9 C8 -5.2(10) . . . . ?
C11 C10 C9 C14 172.7(6) . . . . ?
C10 C9 C8 C7 4.8(11) . . . . ?
C10 C9 C14 C13 -142.6(9) . . . . ?
C10 C9 C14 C15 30.7(12) . . . . ?
C9 C8 C7 N1 -1.8(11) . . . . ?
C9 C14 C15 C16 -174.7(10) . . . . ?
C8 C9 C14 C13 35.3(11) . . . . ?
C8 C9 C14 C15 -151.5(10) . . . . ?
C7 N1 C3 C4 109.9(6) . . . . ?
C7 N1 C3 C2 -67.9(6) . . . . ?
C7 N1 C11 C10 0.8(8) . . . . ?
C12 N2 C16 C15 2(2) . . . . ?
C12 C13 C14 C9 175.7(11) . . . . ?
C12 C13 C14 C15 1.9(18) . . . . ?
C13 C14 C15 C16 -1.3(18) . . . . ?
C14 C9 C8 C7 -173.1(6) . . . . ?
C14 C15 C16 N2 -1(2) . . . . ?
C16 N2 C12 C13 -2(2) . . . . ?
C17 N3 C21 C20 -5.7(15) . . . . ?
C17 C18 C19 C19 178.1(10) . . . 2_577 ?
C17 C18 C19 C20 -8.4(15) . . . . ?
C18 C19 C20 C21 4.4(16) . . . . ?
C19 C19 C20 C21 178.0(10) 2_577 . . . ?
C19 C20 C21 N3 2.9(18) . . . . ?
C21 N3 C17 C18 1.3(16) . . . . ?
